data_7249777
loop_
_publ_author_name
'Gong, Li Ge'
'Wang, Mei Jia'
'Wang, Jihua'
'Dong, Limin'
'Gu, Yun Hao'
'Yang, Bing He'
'Li, Hui'

_publ_section_title
;
 Three-Dimensional 14-Core Manganese-sodium based Polyoxometalate with
 unique Channels as bifunctional electrocatalysts for overall water
 splitting
;
_journal_name_full CrystEngComm
_journal_paper_doi 10.1039/D4CE00945B
_journal_year 2025
_chemical_formula_moiety 'H8 Mn4 O56 W12, 8(O), 4(H2 O), 8(Na)'
_chemical_formula_sum 'H16 Mn4 Na8 O68 W12'
_chemical_formula_weight 3713.89
_space_group_crystal_system monoclinic
_space_group_IT_number 14
_space_group_name_Hall '-P 2yn'
_space_group_name_H-M_alt 'P 1 21/n 1'
_atom_sites_solution_hydrogens geom
_atom_sites_solution_primary direct
_atom_sites_solution_secondary difmap
_audit_creation_date 2023-11-06
_audit_creation_method
;
Olex2 1.2-beta
(compiled 2018.05.29 svn.r3508 for OlexSys, GUI svn.r5506)
;
_audit_update_record
;
2023-11-08 deposited with the CCDC.	2025-01-09 downloaded from the CCDC.
;
_cell_angle_alpha 90.00
_cell_angle_beta 109.2970(10)
_cell_angle_gamma 90.00
_cell_formula_units_Z 2
_cell_length_a 15.3531(4)
_cell_length_b 11.7391(3)
_cell_length_c 18.1384(5)
_cell_measurement_reflns_used 9942
_cell_measurement_temperature 100(2)
_cell_measurement_theta_max 26.39
_cell_measurement_theta_min 2.30
_cell_volume 3085.45(14)
_computing_cell_refinement 'SAINT V8.40A (?, 2016)'
_computing_data_reduction 'SAINT V8.40A (?, 2016)'
_computing_molecular_graphics 'Olex2 (Dolomanov et al., 2009)'
_computing_publication_material 'Olex2 (Dolomanov et al., 2009)'
_computing_structure_refinement 'XH (Sheldrick, 2008)'
_computing_structure_solution 'ShelXS (Sheldrick, 2008)'
_diffrn_ambient_temperature 100.0
_diffrn_measured_fraction_theta_full 0.998
_diffrn_measured_fraction_theta_max 0.998
_diffrn_measurement_device_type 'CCD area detector'
_diffrn_measurement_method 'phi and omega scans'
_diffrn_radiation_monochromator graphite
_diffrn_radiation_type MoK\a
_diffrn_radiation_wavelength 0.71073
_diffrn_reflns_av_R_equivalents 0.0920
_diffrn_reflns_av_unetI/netI 0.0625
_diffrn_reflns_limit_h_max 18
_diffrn_reflns_limit_h_min -19
_diffrn_reflns_limit_k_max 14
_diffrn_reflns_limit_k_min -14
_diffrn_reflns_limit_l_max 22
_diffrn_reflns_limit_l_min -22
_diffrn_reflns_number 35001
_diffrn_reflns_theta_full 26.41
_diffrn_reflns_theta_max 26.41
_diffrn_reflns_theta_min 2.10
_diffrn_source 'fine-focus sealed tube'
_exptl_absorpt_coefficient_mu 23.233
_exptl_absorpt_correction_T_max 0.2602
_exptl_absorpt_correction_T_min 0.0890
_exptl_absorpt_correction_type none
_exptl_absorpt_process_details
;
SADABS-2016/2 (Bruker,2016/2) was used for absorption correction.
wR2(int) was 0.1532 before and 0.0815 after correction.
The Ratio of minimum to maximum transmission is 0.3420.
The \l/2 correction factor is Not present.
;
_exptl_crystal_density_diffrn 3.997
_exptl_crystal_density_method 'not measured'
_exptl_crystal_F_000 3272.0
_refine_diff_density_max 3.645
_refine_diff_density_min -4.768
_refine_diff_density_rms 0.563
_refine_ls_extinction_coef 0.00045(4)
_refine_ls_extinction_expression Fc^*^=kFc[1+0.001xFc^2^\l^3^/sin(2\q)]^-1/4^
_refine_ls_extinction_method SHELXL
_refine_ls_goodness_of_fit_ref 1.056
_refine_ls_hydrogen_treatment constr
_refine_ls_matrix_type full
_refine_ls_number_parameters 420
_refine_ls_number_reflns 6325
_refine_ls_number_restraints 60
_refine_ls_restrained_S_all 1.055
_refine_ls_R_factor_all 0.0536
_refine_ls_R_factor_gt 0.0474
_refine_ls_shift/su_max 0.002
_refine_ls_shift/su_mean 0.000
_refine_ls_structure_factor_coef Fsqd
_refine_ls_weighting_details 'calc w=1/[\s^2^(Fo^2^)+(0.0635P)^2^+139.3466P] where P=(Fo^2^+2Fc^2^)/3'
_refine_ls_weighting_scheme calc
_refine_ls_wR_factor_gt 0.1268
_refine_ls_wR_factor_ref 0.1317
_reflns_number_gt 5659
_reflns_number_total 6338
_reflns_threshold_expression >2sigma(I)
_cod_data_source_file d4ce00945b2.cif
_cod_data_source_block a
_cod_original_sg_symbol_H-M 'P 21/n'
_cod_database_code 7249777
_olex2_refinement_description
;
1. Fixed Uiso
 At 1.5 times of:
  All O(H,H) groups
2. Uiso/Uaniso restraints and constraints
Uanis(O30) \\sim Ueq: with sigma of 0.002 and sigma for terminal atoms of 0.001
Uanis(O24) \\sim Ueq: with sigma of 0.002 and sigma for terminal atoms of 0.001
Uanis(O21) \\sim Ueq: with sigma of 0.002 and sigma for terminal atoms of 0.001
Uanis(O5) \\sim Ueq: with sigma of 0.002 and sigma for terminal atoms of 0.001
Uanis(O27) \\sim Ueq: with sigma of 0.002 and sigma for terminal atoms of 0.001
Uanis(O26) \\sim Ueq: with sigma of 0.02 and sigma for terminal atoms of 0.01
Uanis(O15) \\sim Ueq: with sigma of 0.02 and sigma for terminal atoms of 0.01
Uanis(O16) \\sim Ueq: with sigma of 0.002 and sigma for terminal atoms of 0.001
Uanis(W3) \\sim Ueq: with sigma of 0.002 and sigma for terminal atoms of 0.001
Uanis(W1) \\sim Ueq: with sigma of 0.0002 and sigma for terminal atoms of 0.0001
3.a Rotating group:
 O5(H5A,H5B), O7(H7A,H7B), O11(H11A,H11B), O14(H14A,H14B)
;
_olex2_submission_special_instructions 'No special instructions were received'

loop_
_space_group_symop_id
_space_group_symop_operation_xyz
1 'x, y, z'
2 '-x+1/2, y+1/2, -z+1/2'
3 '-x, -y, -z'
4 'x-1/2, -y-1/2, z-1/2'

loop_
_atom_site_label
_atom_site_type_symbol
_atom_site_fract_x
_atom_site_fract_y
_atom_site_fract_z
_atom_site_U_iso_or_equiv
_atom_site_adp_type
_atom_site_occupancy
_atom_site_calc_flag
_atom_site_disorder_assembly
_atom_site_disorder_group
_atom_site_refinement_flags_posn
_atom_site_refinement_flags_adp
W1 W 0.44147(4) 0.55842(4) 0.12941(3) 0.00458(15) Uani 1 d . . . U
Mn1 Mn 0.4691(4) -0.0045(5) 0.2118(3) 0.0891(16) Uani 1 d . . . .
Na1 Na 0.4390(4) 0.7609(4) 0.3108(3) 0.0107(11) Uani 1 d . . . .
O1 O 0.4849(6) 0.6683(8) 0.0814(5) 0.0052(18) Uani 1 d . . . .
O2 O 0.3192(7) 0.7277(8) 0.3647(6) 0.015(2) Uani 1 d . . . .
Mn2 Mn 0.66933(19) -0.0517(2) 0.15784(16) 0.0238(6) Uani 1 d . . . .
Na2 Na 0.3986(4) 0.5552(5) 0.4284(3) 0.0135(12) Uani 1 d . . . .
Na3 Na 0.2975(8) 0.1587(9) 0.2834(6) 0.064(3) Uani 1 d . . . .
O3 O 0.3392(6) 0.7964(8) 0.0601(5) 0.0075(19) Uani 1 d . . . .
O4 O 0.5645(7) 0.8434(8) 0.2832(5) 0.0088(19) Uani 1 d . . . .
W2 W 0.42817(4) 0.27694(4) 0.10430(3) 0.00490(15) Uani 1 d . . . .
Na4 Na 0.4675(9) 0.6273(10) 0.6775(7) 0.072(3) Uani 1 d . . . .
O5 O 0.2609(7) 0.5279(9) 0.4581(6) 0.013(2) Uani 1 d . . . U
H5A H 0.2450 0.4542 0.4540 0.020 Uiso 1 d . . GR .
H5B H 0.2130 0.5615 0.4223 0.020 Uiso 1 d . . GR .
O6 O 0.3548(7) 0.7012(8) -0.0612(5) 0.0085(19) Uani 1 d . . . .
O7 O 0.4897(7) 0.8946(9) 0.4262(6) 0.015(2) Uani 1 d . . . .
H7A H 0.5366 0.8645 0.4654 0.023 Uiso 1 d . . GR .
H7B H 0.4448 0.9023 0.4476 0.023 Uiso 1 d . . GR .
W3 W 0.24006(4) 0.70575(4) -0.00529(3) 0.00566(15) Uani 1 d . . . U
O8 O 0.5142(7) 0.5964(9) 0.3755(6) 0.012(2) Uani 1 d . . . .
O9 O 0.1739(7) 0.3575(8) -0.1177(6) 0.0098(19) Uani 1 d . . . .
O10 O 0.2708(7) 0.6107(8) -0.2136(5) 0.0076(19) Uani 1 d . . . .
W4 W 0.23351(4) 0.43062(4) -0.03119(3) 0.00516(15) Uani 1 d . . . .
O11 O 0.6556(6) -0.2516(8) 0.1774(6) 0.012(2) Uani 1 d . . . .
H11A H 0.7108 -0.2875 0.1877 0.017 Uiso 1 d . . GR .
H11B H 0.6201 -0.2861 0.1328 0.017 Uiso 1 d . . GR .
O12 O 0.1721(7) 0.7005(8) 0.0545(6) 0.012(2) Uani 1 d . . . .
O13 O 0.4779(7) 0.0834(9) 0.3326(6) 0.015(2) Uani 1 d . . . .
W5 W 0.55804(4) 0.17039(4) -0.01966(3) 0.00483(15) Uani 1 d . . . .
O14 O 0.7894(6) 0.0907(8) 0.1963(6) 0.0077(19) Uani 1 d . . . .
H14A H 0.7960 0.1296 0.1533 0.012 Uiso 1 d . . GR .
H14B H 0.8485 0.0591 0.2184 0.012 Uiso 1 d . . GR .
O15 O 0.1851(7) 0.8131(8) -0.0720(6) 0.0092(19) Uani 1 d . . . U
O16 O 0.3151(7) 0.4764(9) 0.2879(6) 0.017(2) Uani 1 d . . . U
W6 W 0.36926(4) 0.59245(4) -0.13297(3) 0.00462(15) Uani 1 d . . . .
O17 O 0.4033(6) 0.3980(8) 0.1599(5) 0.0072(19) Uani 1 d . . . .
O18 O 0.3910(7) 0.1589(8) 0.1428(5) 0.0075(19) Uani 1 d . . . .
O19 O 0.5257(7) 0.6312(9) 0.5469(6) 0.013(2) Uani 1 d . . . .
O20 O 0.4816(7) 0.4268(8) 0.0555(6) 0.0080(19) Uani 1 d . . . .
O21 O 0.7763(7) -0.1270(9) 0.0995(6) 0.015(2) Uani 1 d . . . U
O22 O 0.4928(6) 0.0944(7) -0.1037(5) 0.0059(18) Uani 1 d . . . .
O23 O 0.6134(7) 0.0821(8) 0.2294(6) 0.014(2) Uani 1 d . . . .
O24 O 0.3182(6) 0.3155(8) 0.0194(5) 0.0069(18) Uani 1 d . . . U
O25 O 0.3446(7) 0.8771(8) 0.2064(6) 0.014(2) Uani 1 d . . . .
O26 O 0.1603(7) 0.4160(8) 0.0240(6) 0.013(2) Uani 1 d . . . U
O27 O 0.6170(7) 0.0639(8) 0.0439(5) 0.0076(19) Uani 1 d . . . U
O28 O 0.4165(6) 0.6310(8) 0.2023(5) 0.0070(19) Uani 1 d . . . .
O29 O 0.4672(7) 0.2016(8) 0.0233(6) 0.010(2) Uani 1 d . . . .
O30 O 0.3410(6) 0.4718(7) -0.0847(5) 0.0045(18) Uani 1 d . . . U
O31 O 0.5538(7) 0.2834(8) 0.1636(5) 0.010(2) Uani 1 d . . . .
O32 O 0.3212(7) 0.5540(8) 0.0500(6) 0.009(2) Uani 1 d . . . .
O33 O 0.5642(6) 0.5044(8) 0.1866(5) 0.0076(19) Uani 1 d . . . .
O34 O 0.1904(7) 0.5810(7) -0.0751(5) 0.0067(19) Uani 1 d . . . .

loop_
_atom_site_aniso_label
_atom_site_aniso_U_11
_atom_site_aniso_U_22
_atom_site_aniso_U_33
_atom_site_aniso_U_23
_atom_site_aniso_U_13
_atom_site_aniso_U_12
W1 0.0076(3) 0.0047(3) 0.0048(3) 0.00006(17) 0.0067(2) 0.00011(18)
Mn1 0.091(4) 0.091(4) 0.091(4) 0.003(3) 0.037(3) 0.001(3)
Na1 0.017(3) 0.009(3) 0.010(3) 0.002(2) 0.010(2) -0.001(2)
O1 0.011(5) 0.010(5) 0.001(4) 0.001(3) 0.010(4) 0.004(4)
O2 0.023(6) 0.011(5) 0.016(5) -0.005(4) 0.014(5) -0.003(4)
Mn2 0.0268(14) 0.0233(13) 0.0254(14) 0.0000(10) 0.0142(11) 0.0003(11)
Na2 0.016(3) 0.012(3) 0.017(3) 0.001(2) 0.011(2) -0.001(2)
Na3 0.073(7) 0.066(7) 0.054(6) -0.006(5) 0.023(5) 0.011(5)
O3 0.008(5) 0.010(4) 0.006(5) 0.002(4) 0.004(4) -0.001(4)
O4 0.011(5) 0.010(5) 0.010(5) 0.001(4) 0.009(4) 0.001(4)
W2 0.0081(3) 0.0046(3) 0.0056(3) 0.00047(18) 0.0071(2) -0.00008(18)
Na4 0.093(9) 0.073(7) 0.060(7) -0.001(6) 0.040(6) -0.015(6)
O5 0.014(2) 0.014(2) 0.014(2) 0.0003(10) 0.0051(11) 0.0000(10)
O6 0.015(5) 0.009(4) 0.006(5) 0.003(4) 0.008(4) 0.001(4)
O7 0.010(5) 0.019(5) 0.021(6) -0.002(4) 0.012(4) -0.001(4)
W3 0.0080(3) 0.0058(3) 0.0065(3) 0.00014(18) 0.0068(2) 0.00016(19)
O8 0.011(5) 0.019(5) 0.011(5) -0.002(4) 0.009(4) -0.004(4)
O9 0.015(5) 0.008(4) 0.012(5) 0.002(4) 0.012(4) 0.001(4)
O10 0.011(5) 0.007(4) 0.009(5) 0.002(3) 0.009(4) 0.001(4)
W4 0.0074(3) 0.0052(3) 0.0063(3) 0.00015(18) 0.0068(2) -0.00028(18)
O11 0.005(5) 0.016(5) 0.015(5) 0.000(4) 0.003(4) 0.000(4)
O12 0.012(5) 0.013(5) 0.015(5) 0.001(4) 0.011(4) -0.003(4)
O13 0.017(5) 0.021(6) 0.010(5) 0.000(4) 0.008(4) 0.001(4)
W5 0.0081(3) 0.0046(3) 0.0052(3) 0.00010(18) 0.0067(2) -0.00016(18)
O14 0.005(4) 0.009(4) 0.013(5) -0.001(4) 0.006(4) -0.002(3)
O15 0.015(4) 0.005(4) 0.014(5) 0.002(3) 0.013(4) 0.000(3)
O16 0.017(3) 0.018(3) 0.017(3) 0.0017(18) 0.0076(19) -0.0010(19)
W6 0.0074(3) 0.0049(3) 0.0049(3) 0.00007(18) 0.0065(2) 0.00026(18)
O17 0.008(5) 0.010(5) 0.008(5) -0.001(4) 0.009(4) -0.005(4)
O18 0.014(5) 0.009(4) 0.010(5) -0.003(4) 0.017(4) -0.006(4)
O19 0.018(5) 0.018(5) 0.010(5) -0.004(4) 0.012(4) -0.001(4)
O20 0.008(5) 0.008(5) 0.009(5) 0.000(3) 0.005(4) 0.001(4)
O21 0.015(3) 0.015(3) 0.016(3) -0.0012(18) 0.0065(19) 0.0014(18)
O22 0.011(5) 0.003(4) 0.008(5) 0.000(3) 0.009(4) -0.004(3)
O23 0.018(5) 0.016(5) 0.011(5) 0.004(4) 0.009(4) -0.001(4)
O24 0.008(2) 0.006(2) 0.007(2) 0.0009(18) 0.0028(18) 0.0001(18)
O25 0.023(6) 0.011(5) 0.009(5) 0.000(4) 0.008(4) 0.002(4)
O26 0.011(5) 0.013(4) 0.020(5) 0.004(4) 0.012(4) 0.001(4)
O27 0.008(2) 0.008(2) 0.008(2) -0.0006(18) 0.0038(18) 0.0000(18)
O28 0.009(5) 0.007(4) 0.007(5) -0.002(3) 0.005(4) -0.003(4)
O29 0.014(5) 0.009(4) 0.009(5) 0.003(4) 0.006(4) -0.001(4)
O30 0.007(2) 0.005(2) 0.003(2) -0.0005(17) 0.0027(17) -0.0001(18)
O31 0.019(5) 0.013(5) 0.006(5) 0.005(4) 0.014(4) 0.001(4)
O32 0.017(5) 0.005(4) 0.011(5) -0.002(3) 0.013(4) 0.003(4)
O33 0.009(5) 0.007(4) 0.011(5) 0.001(3) 0.008(4) 0.000(4)
O34 0.010(5) 0.004(4) 0.008(5) 0.000(3) 0.005(4) -0.001(3)

loop_
_atom_type_symbol
_atom_type_description
_atom_type_scat_dispersion_real
_atom_type_scat_dispersion_imag
_atom_type_scat_source
O O 0.0106 0.0060 'International Tables Vol C Tables 4.2.6.8 and 6.1.1.4'
W W -0.8490 6.8722 'International Tables Vol C Tables 4.2.6.8 and 6.1.1.4'
Mn Mn 0.3368 0.7283 'International Tables Vol C Tables 4.2.6.8 and 6.1.1.4'
Na Na 0.0362 0.0249 'International Tables Vol C Tables 4.2.6.8 and 6.1.1.4'
H H 0.0000 0.0000 'International Tables Vol C Tables 4.2.6.8 and 6.1.1.4'

loop_
_geom_angle_atom_site_label_1
_geom_angle_atom_site_label_2
_geom_angle_atom_site_label_3
_geom_angle
_geom_angle_site_symmetry_1
_geom_angle_site_symmetry_3
_geom_angle_publ_flag
O1 W1 O17 161.6(4) . . ?
O1 W1 O20 89.2(4) . . ?
O1 W1 O32 94.2(4) . . ?
O1 W1 O33 92.5(4) . . ?
O17 W1 O20 72.4(3) . . ?
O28 W1 O1 103.3(4) . . ?
O28 W1 O17 95.1(4) . . ?
O28 W1 O20 165.6(4) . . ?
O28 W1 O32 100.7(4) . . ?
O28 W1 O33 100.1(4) . . ?
O32 W1 O17 83.7(4) . . ?
O32 W1 O20 85.4(4) . . ?
O32 W1 O33 156.0(4) . . ?
O33 W1 O17 82.6(4) . . ?
O33 W1 O20 71.7(4) . . ?
O4 Mn1 Na1 43.8(3) 1_545 1_545 ?
O4 Mn1 O22 81.2(4) 1_545 3_655 ?
O13 Mn1 Na1 80.9(3) . 1_545 ?
O13 Mn1 O4 89.3(4) . 1_545 ?
O13 Mn1 O18 90.0(4) . . ?
O13 Mn1 O22 164.0(4) . 3_655 ?
O18 Mn1 Na1 142.7(3) . 1_545 ?
O18 Mn1 O4 173.1(4) . 1_545 ?
O18 Mn1 O22 97.9(4) . 3_655 ?
O22 Mn1 Na1 100.6(3) 3_655 1_545 ?
O23 Mn1 Na1 124.2(3) . 1_545 ?
O23 Mn1 O4 82.5(4) . 1_545 ?
O23 Mn1 O13 85.6(4) . . ?
O23 Mn1 O18 90.6(4) . . ?
O23 Mn1 O22 80.4(4) . 3_655 ?
O25 Mn1 Na1 44.7(3) 1_545 1_545 ?
O25 Mn1 O4 85.8(4) 1_545 1_545 ?
O25 Mn1 O13 95.4(4) 1_545 . ?
O25 Mn1 O18 101.1(4) 1_545 . ?
O25 Mn1 O22 96.8(4) 1_545 3_655 ?
O25 Mn1 O23 168.2(4) 1_545 . ?
Mn1 Na1 Na2 170.9(2) 1_565 . ?
Mn1 Na1 Na3 107.8(2) 1_565 2 ?
O2 Na1 Mn1 127.4(3) . 1_565 ?
O2 Na1 Na2 45.8(3) . . ?
O2 Na1 Na3 50.0(3) . 2 ?
O2 Na1 O7 80.2(4) . . ?
O2 Na1 O25 94.0(4) . . ?
O2 Na1 O28 107.9(4) . . ?
Na2 Na1 Na3 72.7(2) . 2 ?
O4 Na1 Mn1 44.8(3) . 1_565 ?
O4 Na1 O2 162.1(4) . . ?
O4 Na1 Na2 139.0(3) . . ?
O4 Na1 Na3 142.2(4) . 2 ?
O4 Na1 O7 82.6(4) . . ?
O4 Na1 O8 98.2(4) . . ?
O4 Na1 O25 85.5(4) . . ?
O4 Na1 O28 89.6(4) . . ?
O7 Na1 Mn1 82.9(3) . 1_565 ?
O7 Na1 Na2 89.5(3) . . ?
O7 Na1 Na3 125.2(4) . 2 ?
O8 Na1 Mn1 142.9(3) . 1_565 ?
O8 Na1 O2 88.8(4) . . ?
O8 Na1 Na2 43.0(3) . . ?
O8 Na1 Na3 102.2(3) . 2 ?
O8 Na1 O7 97.5(4) . . ?
O8 Na1 O25 158.5(4) . . ?
O8 Na1 O28 78.7(4) . . ?
O25 Na1 Mn1 43.4(3) . 1_565 ?
O25 Na1 Na2 135.2(3) . . ?
O25 Na1 Na3 64.6(3) . 2 ?
O25 Na1 O7 104.0(4) . . ?
O25 Na1 O28 80.2(4) . . ?
O28 Na1 Mn1 95.1(3) . 1_565 ?
O28 Na1 Na2 93.2(3) . . ?
O28 Na1 Na3 64.0(3) . 2 ?
O28 Na1 O7 170.8(4) . . ?
W1 O1 W5 140.3(5) . 3_665 ?
Na1 O2 Na2 89.8(4) . . ?
Na1 O2 Na3 89.4(4) . 2 ?
Na2 O2 Na3 105.9(4) . 2 ?
O11 Mn2 O10 68.9(3) . 4_666 ?
O11 Mn2 O14 137.1(3) . . ?
O11 Mn2 O21 79.1(3) . . ?
O11 Mn2 O22 74.1(3) . 3_655 ?
O14 Mn2 O10 74.6(3) . 4_666 ?
O21 Mn2 O10 90.2(3) . 4_666 ?
O21 Mn2 O14 79.2(3) . . ?
O21 Mn2 O22 120.7(3) . 3_655 ?
O22 Mn2 O10 125.4(3) 3_655 4_666 ?
O22 Mn2 O14 148.2(3) 3_655 . ?
O23 Mn2 O10 84.1(3) . 4_666 ?
O23 Mn2 O11 120.2(4) . . ?
O23 Mn2 O14 76.3(3) . . ?
O23 Mn2 O21 155.5(4) . . ?
O23 Mn2 O22 81.3(3) . 3_655 ?
O23 Mn2 O27 91.0(3) . . ?
O27 Mn2 O10 156.7(3) . 4_666 ?
O27 Mn2 O11 131.8(3) . . ?
O27 Mn2 O14 82.1(3) . . ?
O27 Mn2 O21 84.9(3) . . ?
O27 Mn2 O22 75.9(3) . 3_655 ?
Na1 Na2 Na2 114.6(3) . 3_666 ?
Na1 Na2 Na3 56.45(19) . 2 ?
Na1 Na2 Na4 81.2(2) . 3_666 ?
O2 Na2 Na1 44.3(3) . . ?
O2 Na2 Na2 145.3(4) . 3_666 ?
O2 Na2 Na3 40.0(3) . 2 ?
O2 Na2 Na4 119.0(4) . 3_666 ?
O2 Na2 O16 79.9(4) . . ?
O2 Na2 O19 103.5(4) . . ?
O2 Na2 O19 163.4(4) . 3_666 ?
Na2 Na2 Na3 163.4(3) 3_666 2 ?
Na2 Na2 Na4 71.6(3) 3_666 3_666 ?
Na4 Na2 Na3 92.5(3) 3_666 2 ?
O5 Na2 Na1 126.8(3) . . ?
O5 Na2 O2 82.9(4) . . ?
O5 Na2 Na2 114.4(4) . 3_666 ?
O5 Na2 Na3 79.8(3) . 2 ?
O5 Na2 Na4 134.0(4) . 3_666 ?
O5 Na2 O16 89.2(4) . . ?
O5 Na2 O19 104.0(4) . 3_666 ?
O5 Na2 O19 110.4(4) . . ?
O8 Na2 Na1 43.6(3) . . ?
O8 Na2 O2 87.9(4) . . ?
O8 Na2 Na2 77.0(3) . 3_666 ?
O8 Na2 Na3 88.7(3) . 2 ?
O8 Na2 Na4 46.5(3) . 3_666 ?
O8 Na2 O5 168.5(4) . . ?
O8 Na2 O16 82.4(4) . . ?
O8 Na2 O19 83.2(4) . 3_666 ?
O8 Na2 O19 78.4(4) . . ?
O16 Na2 Na1 76.9(3) . . ?
O16 Na2 Na2 127.5(4) . 3_666 ?
O16 Na2 Na3 40.4(3) . 2 ?
O16 Na2 Na4 59.5(3) . 3_666 ?
O19 Na2 Na1 125.0(3) 3_666 . ?
O19 Na2 Na1 91.9(3) . . ?
O19 Na2 Na2 45.3(3) 3_666 3_666 ?
O19 Na2 Na2 43.2(3) . 3_666 ?
O19 Na2 Na3 142.2(3) . 2 ?
O19 Na2 Na3 125.4(3) 3_666 2 ?
O19 Na2 Na4 103.2(3) . 3_666 ?
O19 Na2 Na4 45.7(3) 3_666 3_666 ?
O19 Na2 O16 85.0(4) 3_666 . ?
O19 Na2 O16 160.3(4) . . ?
O19 Na2 O19 88.5(4) 3_666 . ?
Na1 Na3 Na2 50.83(18) 2_545 2_545 ?
O2 Na3 Na1 40.5(3) 2_545 2_545 ?
O2 Na3 Na2 34.1(3) 2_545 2_545 ?
O2 Na3 O12 140.2(5) 2_545 2_545 ?
O12 Na3 Na1 102.9(4) 2_545 2_545 ?
O12 Na3 Na2 144.4(4) 2_545 2_545 ?
O13 Na3 Na1 171.5(5) . 2_545 ?
O13 Na3 O2 131.0(5) . 2_545 ?
O13 Na3 Na2 122.8(4) . 2_545 ?
O13 Na3 O12 85.2(4) . 2_545 ?
O13 Na3 O16 107.8(5) . 2_545 ?
O16 Na3 Na1 70.6(3) 2_545 2_545 ?
O16 Na3 O2 71.1(4) 2_545 2_545 ?
O16 Na3 Na2 37.5(3) 2_545 2_545 ?
O16 Na3 O12 118.3(5) 2_545 2_545 ?
W3 O3 W5 116.5(5) . 3_665 ?
Na1 O4 Mn1 91.4(4) . 1_565 ?
O17 W2 O20 77.4(4) . . ?
O17 W2 O24 88.3(4) . . ?
O17 W2 O29 156.6(4) . . ?
O17 W2 O31 90.8(4) . . ?
O18 W2 O17 103.8(4) . . ?
O18 W2 O20 177.8(4) . . ?
O18 W2 O24 101.1(4) . . ?
O18 W2 O29 99.4(4) . . ?
O18 W2 O31 102.4(4) . . ?
O24 W2 O20 80.7(4) . . ?
O24 W2 O29 84.9(4) . . ?
O29 W2 O20 79.5(4) . . ?
O31 W2 O20 75.7(4) . . ?
O31 W2 O24 156.0(4) . . ?
O31 W2 O29 86.4(4) . . ?
O8 Na4 Na2 36.5(3) 3_666 3_666 ?
O8 Na4 O17 97.8(5) 3_666 3_666 ?
O17 Na4 Na2 98.4(4) 3_666 3_666 ?
O19 Na4 Na2 38.8(3) . 3_666 ?
O19 Na4 O8 68.5(4) . 3_666 ?
O19 Na4 O17 123.1(5) . 3_666 ?
O19 Na4 O21 98.4(5) . 4_566 ?
O21 Na4 Na2 112.7(4) 4_566 3_666 ?
O21 Na4 O8 91.8(5) 4_566 3_666 ?
O21 Na4 O17 138.1(5) 4_566 3_666 ?
W5 O6 W3 94.3(4) 3_665 . ?
W6 O6 W3 126.8(5) . . ?
W6 O6 W5 137.2(5) . 3_665 ?
O3 W3 O6 73.7(4) . . ?
O3 W3 O32 87.4(4) . . ?
O3 W3 O34 153.3(4) . . ?
O12 W3 O3 98.7(4) . . ?
O12 W3 O6 167.9(4) . . ?
O12 W3 O15 101.8(5) . . ?
O12 W3 O32 93.0(4) . . ?
O12 W3 O34 101.2(4) . . ?
O15 W3 O3 97.5(4) . . ?
O15 W3 O6 88.7(4) . . ?
O15 W3 O32 163.5(4) . . ?
O15 W3 O34 95.6(4) . . ?
O32 W3 O6 77.5(3) . . ?
O34 W3 O6 83.5(4) . . ?
O34 W3 O32 74.1(4) . . ?
Na1 O8 Na4 132.5(5) . 3_666 ?
Na2 O8 Na1 93.5(4) . . ?
Na2 O8 Na4 97.0(4) . 3_666 ?
W6 O10 Mn2 151.1(5) . 4_565 ?
O9 W4 O24 98.9(4) . . ?
O9 W4 O30 87.7(4) . . ?
O9 W4 O32 161.7(4) . . ?
O9 W4 O34 94.1(4) . . ?
O24 W4 O30 82.9(4) . . ?
O24 W4 O32 88.6(4) . . ?
O24 W4 O34 158.1(4) . . ?
O26 W4 O9 102.7(5) . . ?
O26 W4 O24 97.0(4) . . ?
O26 W4 O30 169.5(4) . . ?
O26 W4 O32 92.8(4) . . ?
O26 W4 O34 97.3(4) . . ?
O32 W4 O30 76.7(3) . . ?
O34 W4 O30 80.0(4) . . ?
O34 W4 O32 74.1(4) . . ?
W3 O12 Na3 136.0(5) . 2 ?
Mn1 O13 Na3 95.5(4) . . ?
O1 W5 O6 76.3(3) 3_665 3_665 ?
O3 W5 O1 77.5(4) 3_665 3_665 ?
O3 W5 O6 74.4(4) 3_665 3_665 ?
O22 W5 O1 90.4(4) . 3_665 ?
O22 W5 O3 94.2(4) . 3_665 ?
O22 W5 O6 164.0(4) . 3_665 ?
O22 W5 O29 99.9(4) . . ?
O27 W5 O1 164.7(4) . 3_665 ?
O27 W5 O3 94.8(4) . 3_665 ?
O27 W5 O6 89.0(4) . 3_665 ?
O27 W5 O22 103.4(4) . . ?
O27 W5 O29 99.4(4) . . ?
O29 W5 O1 84.4(4) . 3_665 ?
O29 W5 O3 157.0(4) . 3_665 ?
O29 W5 O6 87.7(4) . 3_665 ?
Na2 O16 Na3 102.1(4) . 2 ?
O6 W6 O20 88.0(4) . 3_665 ?
O6 W6 O31 85.2(4) . 3_665 ?
O6 W6 O33 157.2(4) . 3_665 ?
O10 W6 O6 103.3(4) . . ?
O10 W6 O20 162.7(4) . 3_665 ?
O10 W6 O30 103.0(4) . . ?
O10 W6 O31 95.9(4) . 3_665 ?
O10 W6 O33 95.9(4) . 3_665 ?
O30 W6 O6 95.5(4) . . ?
O30 W6 O20 88.7(4) . 3_665 ?
O30 W6 O31 160.3(4) . 3_665 ?
O30 W6 O33 91.9(4) . 3_665 ?
O31 W6 O20 71.7(4) 3_665 3_665 ?
O33 W6 O20 70.6(4) 3_665 3_665 ?
O33 W6 O31 80.8(4) 3_665 3_665 ?
W1 O17 Na4 101.4(4) . 3_666 ?
W2 O17 W1 114.7(4) . . ?
W2 O17 Na4 105.8(5) . 3_666 ?
W2 O18 Mn1 132.8(5) . . ?
Na2 O19 Na2 91.5(4) 3_666 . ?
Na2 O19 Na4 95.5(4) 3_666 . ?
Na2 O19 Na4 109.9(5) . . ?
W1 O20 W6 96.8(4) . 3_665 ?
W2 O20 W1 95.5(4) . . ?
W2 O20 W6 95.9(3) . 3_665 ?
Mn2 O21 Na4 122.2(5) . 4_665 ?
Mn2 O22 Mn1 94.1(3) 3_655 3_655 ?
W5 O22 Mn1 133.5(5) . 3_655 ?
W5 O22 Mn2 132.3(5) . 3_655 ?
Mn1 O23 Mn2 97.7(4) . . ?
W4 O24 W2 146.8(5) . . ?
Mn1 O25 Na1 91.8(4) 1_565 . ?
W5 O27 Mn2 159.8(5) . . ?
W1 O28 Na1 158.2(5) . . ?
W5 O29 W2 149.6(6) . . ?
W6 O30 W4 135.9(5) . . ?
W2 O31 W6 116.5(5) . 3_665 ?
W1 O32 W3 124.9(5) . . ?
W1 O32 W4 138.2(5) . . ?
W4 O32 W3 95.7(4) . . ?
W1 O33 W6 119.6(5) . 3_665 ?
W3 O34 W4 114.3(4) . . ?

loop_
_geom_bond_atom_site_label_1
_geom_bond_atom_site_label_2
_geom_bond_distance
_geom_bond_site_symmetry_2
_geom_bond_publ_flag
W1 O1 1.803(9) . ?
W1 O17 2.100(9) . ?
W1 O20 2.260(9) . ?
W1 O28 1.720(9) . ?
W1 O32 1.932(10) . ?
W1 O33 1.933(9) . ?
Mn1 Na1 3.401(8) 1_545 ?
Mn1 O4 2.399(11) 1_545 ?
Mn1 O13 2.384(12) . ?
Mn1 O18 2.386(11) . ?
Mn1 O22 2.462(11) 3_655 ?
Mn1 O23 2.362(12) . ?
Mn1 O25 2.339(12) 1_545 ?
Na1 Mn1 3.401(8) 1_565 ?
Na1 O2 2.383(12) . ?
Na1 Na2 3.411(8) . ?
Na1 Na3 3.666(12) 2 ?
Na1 O4 2.354(11) . ?
Na1 O7 2.525(12) . ?
Na1 O8 2.354(12) . ?
Na1 O25 2.395(11) . ?
Na1 O28 2.422(10) . ?
O1 W5 2.187(9) 3_665 ?
O2 Na2 2.447(12) . ?
O2 Na3 2.810(15) 2 ?
Mn2 O10 2.438(10) 4_666 ?
Mn2 O11 2.393(10) . ?
Mn2 O14 2.415(9) . ?
Mn2 O21 2.397(11) . ?
Mn2 O22 2.407(10) 3_655 ?
Mn2 O23 2.372(11) . ?
Mn2 O27 2.379(9) . ?
Na2 Na2 3.575(12) 3_666 ?
Na2 Na3 4.201(12) 2 ?
Na2 Na4 3.888(14) 3_666 ?
Na2 O5 2.371(12) . ?
Na2 O8 2.330(12) . ?
Na2 O16 2.614(12) . ?
Na2 O19 2.449(12) 3_666 ?
Na2 O19 2.540(11) . ?
Na3 Na1 3.666(12) 2_545 ?
Na3 O2 2.810(15) 2_545 ?
Na3 Na2 4.201(12) 2_545 ?
Na3 O12 2.862(15) 2_545 ?
Na3 O13 2.760(15) . ?
Na3 O16 2.786(16) 2_545 ?
O3 W3 1.913(9) . ?
O3 W5 1.986(9) 3_665 ?
O4 Mn1 2.399(11) 1_565 ?
W2 O17 1.854(9) . ?
W2 O18 1.732(9) . ?
W2 O20 2.242(9) . ?
W2 O24 1.926(9) . ?
W2 O29 1.971(10) . ?
W2 O31 1.874(10) . ?
Na4 Na2 3.888(14) 3_666 ?
Na4 O8 2.843(16) 3_666 ?
Na4 O17 2.975(15) 3_666 ?
Na4 O19 2.796(15) . ?
Na4 O21 2.805(16) 4_566 ?
O6 W3 2.306(10) . ?
O6 W5 2.217(9) 3_665 ?
O6 W6 1.888(9) . ?
W3 O12 1.738(10) . ?
W3 O15 1.757(9) . ?
W3 O32 2.214(9) . ?
W3 O34 1.921(9) . ?
O8 Na4 2.843(16) 3_666 ?
O9 W4 1.757(10) . ?
O10 Mn2 2.438(10) 4_565 ?
O10 W6 1.735(9) . ?
W4 O24 1.889(9) . ?
W4 O26 1.743(10) . ?
W4 O30 2.228(9) . ?
W4 O32 2.183(10) . ?
W4 O34 1.960(9) . ?
O12 Na3 2.862(15) 2 ?
W5 O1 2.187(9) 3_665 ?
W5 O3 1.986(9) 3_665 ?
W5 O6 2.217(9) 3_665 ?
W5 O22 1.764(9) . ?
W5 O27 1.738(9) . ?
W5 O29 1.845(10) . ?
O16 Na3 2.786(16) 2 ?
W6 O20 2.268(9) 3_665 ?
W6 O30 1.791(9) . ?
W6 O31 2.064(9) 3_665 ?
W6 O33 1.984(9) 3_665 ?
O17 Na4 2.975(15) 3_666 ?
O19 Na2 2.449(12) 3_666 ?
O20 W6 2.268(9) 3_665 ?
O21 Na4 2.805(16) 4_665 ?
O22 Mn1 2.462(11) 3_655 ?
O22 Mn2 2.407(10) 3_655 ?
O25 Mn1 2.339(12) 1_565 ?
O31 W6 2.064(9) 3_665 ?
O33 W6 1.984(9) 3_665 ?

loop_
_geom_hbond_atom_site_label_D
_geom_hbond_atom_site_label_H
_geom_hbond_atom_site_label_A
_geom_hbond_distance_DH
_geom_hbond_distance_HA
_geom_hbond_distance_DA
_geom_hbond_angle_DHA
_geom_hbond_site_symmetry_A
O7 H7B O26 0.90 1.86 2.749(15) 171.2 2
O11 H11B O1 0.91 2.05 2.788(13) 138.0 1_545
O14 H14B O33 0.94 1.91 2.727(13) 144.0 2_645
